data_7053169
loop_
_publ_author_name
'McCrary, Parker D.'
'Beasley, Preston A.'
'Gurau, Gabriela'
'Narita, Asako'
'Barber, Patrick S.'
'Cojocaru, O. Andreea'
'Rogers, Robin D.'

_publ_section_title
;
 Drug specific, tuning of an ionic liquid's hydrophilic--lipophilic
 balance to improve water solubility of poorly soluble active
 pharmaceutical ingredients
;
_journal_issue 7
_journal_name_full 'New Journal of Chemistry'
_journal_page_first 2196
_journal_paper_doi 10.1039/c3nj00454f
_journal_volume 37
_journal_year 2013
_chemical_formula_sum 'C8 H19 N O2'
_chemical_formula_weight 161.24
_chemical_name_systematic
;
?
;
_space_group_IT_number 14
_symmetry_cell_setting monoclinic
_symmetry_space_group_name_Hall '-P 2ybc'
_symmetry_space_group_name_H-M 'P 1 21/c 1'
_atom_sites_solution_hydrogens geom
_atom_sites_solution_primary direct
_atom_sites_solution_secondary difmap
_audit_creation_method SHELXL-97
_cell_angle_alpha 90.00
_cell_angle_beta 103.672(12)
_cell_angle_gamma 90.00
_cell_formula_units_Z 4
_cell_length_a 5.6471(7)
_cell_length_b 20.606(4)
_cell_length_c 9.0626(13)
_cell_measurement_reflns_used 804
_cell_measurement_temperature 173(2)
_cell_measurement_theta_max 26.39
_cell_measurement_theta_min 3.04
_cell_volume 1024.7(3)
_computing_cell_refinement 'Bruker SAINT'
_computing_data_collection 'Bruker APEX2'
_computing_data_reduction 'Bruker SAINT'
_computing_molecular_graphics 'Bruker SHELXTL'
_computing_publication_material 'Bruker SHELXTL'
_computing_structure_refinement 'SHELXL-97 (Sheldrick, 2008)'
_computing_structure_solution 'SHELXS-97 (Sheldrick, 2008)'
_diffrn_ambient_temperature 173(2)
_diffrn_measured_fraction_theta_full 0.965
_diffrn_measured_fraction_theta_max 0.965
_diffrn_measurement_device_type 'Bruker APEX-II CCD'
_diffrn_measurement_method '\f and \w scans'
_diffrn_radiation_monochromator graphite
_diffrn_radiation_source 'fine-focus sealed tube'
_diffrn_radiation_type MoK\a
_diffrn_radiation_wavelength 0.71073
_diffrn_reflns_av_R_equivalents 0.0912
_diffrn_reflns_av_sigmaI/netI 0.0856
_diffrn_reflns_limit_h_max 6
_diffrn_reflns_limit_h_min -7
_diffrn_reflns_limit_k_max 16
_diffrn_reflns_limit_k_min -25
_diffrn_reflns_limit_l_max 11
_diffrn_reflns_limit_l_min -11
_diffrn_reflns_number 6443
_diffrn_reflns_theta_full 26.61
_diffrn_reflns_theta_max 26.61
_diffrn_reflns_theta_min 2.52
_exptl_absorpt_coefficient_mu 0.074
_exptl_absorpt_correction_T_max 0.7454
_exptl_absorpt_correction_T_min 0.5023
_exptl_absorpt_correction_type multi-scan
_exptl_absorpt_process_details 'Bruker AXScale'
_exptl_crystal_colour colorless
_exptl_crystal_density_diffrn 1.045
_exptl_crystal_density_method 'not measured'
_exptl_crystal_description needle
_exptl_crystal_F_000 360
_exptl_crystal_size_max 0.35
_exptl_crystal_size_mid 0.02
_exptl_crystal_size_min 0.02
_refine_diff_density_max 0.249
_refine_diff_density_min -0.292
_refine_diff_density_rms 0.070
_refine_ls_extinction_method none
_refine_ls_goodness_of_fit_ref 0.996
_refine_ls_hydrogen_treatment mixed
_refine_ls_matrix_type full
_refine_ls_number_parameters 113
_refine_ls_number_reflns 2069
_refine_ls_number_restraints 0
_refine_ls_restrained_S_all 0.996
_refine_ls_R_factor_all 0.1220
_refine_ls_R_factor_gt 0.0552
_refine_ls_shift/su_max 0.000
_refine_ls_shift/su_mean 0.000
_refine_ls_structure_factor_coef Fsqd
_refine_ls_weighting_details 'calc w=1/[\s^2^(Fo^2^)+(0.0687P)^2^+0.0000P] where P=(Fo^2^+2Fc^2^)/3'
_refine_ls_weighting_scheme calc
_refine_ls_wR_factor_gt 0.1237
_refine_ls_wR_factor_ref 0.1483
_reflns_number_gt 1138
_reflns_number_total 2069
_reflns_threshold_expression >2sigma(I)
_cod_data_source_file c3nj00454f.txt
_cod_data_source_block '[C6NH3][OAc]'
_cod_depositor_comments
;
The following automatic conversions were performed:

'_symmetry_cell_setting' value 'Monoclinic' changed to 'monoclinic'
according to /home/saulius/struct/CIF-dictionaries/cif_core.dic
dictionary named 'cif_core.dic' version 2.4.2 from 2011-04-26.

Automatic conversion script
Id: cif_fix_values 1891 2012-01-12 08:04:46Z andrius 
;
_cod_original_sg_symbol_H-M P2(1)/c
_cod_database_code 7053169

loop_
_symmetry_equiv_pos_as_xyz
'x, y, z'
'-x, y+1/2, -z+1/2'
'-x, -y, -z'
'x, -y-1/2, z-1/2'

loop_
_atom_site_label
_atom_site_type_symbol
_atom_site_fract_x
_atom_site_fract_y
_atom_site_fract_z
_atom_site_U_iso_or_equiv
_atom_site_adp_type
_atom_site_occupancy
_atom_site_symmetry_multiplicity
_atom_site_calc_flag
_atom_site_refinement_flags
C1 C 0.3293(4) 0.35478(11) 0.2697(3) 0.0310(6) Uani 1 1 d .
H1D H 0.2929 0.3934 0.2032 0.037 Uiso 1 1 calc R
H1E H 0.5082 0.3523 0.3091 0.037 Uiso 1 1 calc R
C2 C 0.2109(4) 0.36250(11) 0.4003(2) 0.0299(6) Uani 1 1 d .
H2A H 0.2431 0.3232 0.4648 0.036 Uiso 1 1 calc R
H2B H 0.0324 0.3661 0.3604 0.036 Uiso 1 1 calc R
C3 C 0.3016(4) 0.42168(11) 0.4971(2) 0.0315(6) Uani 1 1 d .
H3A H 0.4811 0.4189 0.5325 0.038 Uiso 1 1 calc R
H3B H 0.2633 0.4610 0.4330 0.038 Uiso 1 1 calc R
C4 C 0.1935(4) 0.42934(11) 0.6339(2) 0.0317(6) Uani 1 1 d .
H4A H 0.0142 0.4330 0.5986 0.038 Uiso 1 1 calc R
H4B H 0.2294 0.3898 0.6973 0.038 Uiso 1 1 calc R
C5 C 0.2884(4) 0.48778(12) 0.7308(3) 0.0373(6) Uani 1 1 d .
H5A H 0.2513 0.5274 0.6677 0.045 Uiso 1 1 calc R
H5B H 0.4678 0.4843 0.7656 0.045 Uiso 1 1 calc R
C6 C 0.1811(5) 0.49499(15) 0.8684(3) 0.0514(8) Uani 1 1 d .
H6A H 0.248(3) 0.5345(8) 0.9256(14) 0.077 Uiso 1 1 calc R
H6B H 0.224(3) 0.4564(7) 0.9347(14) 0.077 Uiso 1 1 calc R
H6C H 0.002(3) 0.4988(9) 0.8347(6) 0.077 Uiso 1 1 calc R
C7 C -0.3663(4) 0.30870(10) -0.0491(2) 0.0263(5) Uani 1 1 d .
C8 C -0.2354(4) 0.32248(14) -0.1722(3) 0.0464(8) Uani 1 1 d .
H8A H -0.281(2) 0.2929(7) -0.2480(15) 0.070 Uiso 1 1 calc R
H8B H -0.072(3) 0.3199(8) -0.1332(8) 0.070 Uiso 1 1 calc R
H8C H -0.274(2) 0.3630(7) -0.2098(15) 0.070 Uiso 1 1 calc R
N1 N 0.2432(3) 0.29542(10) 0.1788(2) 0.0267(5) Uani 1 1 d .
H1A H 0.070(5) 0.2971(12) 0.146(3) 0.040 Uiso 1 1 d .
H1C H 0.284(4) 0.2590(12) 0.251(3) 0.040 Uiso 1 1 d .
H1B H 0.317(4) 0.2936(12) 0.083(3) 0.040 Uiso 1 1 d .
O1 O -0.2505(3) 0.31172(9) 0.08579(18) 0.0436(5) Uani 1 1 d .
O2 O -0.5920(2) 0.29582(8) -0.08849(17) 0.0317(4) Uani 1 1 d .

loop_
_atom_site_aniso_label
_atom_site_aniso_U_11
_atom_site_aniso_U_22
_atom_site_aniso_U_33
_atom_site_aniso_U_23
_atom_site_aniso_U_13
_atom_site_aniso_U_12
C1 0.0343(12) 0.0299(14) 0.0305(13) -0.0041(11) 0.0111(11) -0.0023(10)
C2 0.0355(13) 0.0316(14) 0.0264(12) -0.0010(10) 0.0152(10) -0.0009(10)
C3 0.0337(12) 0.0311(14) 0.0313(13) 0.0004(11) 0.0106(10) 0.0010(10)
C4 0.0372(12) 0.0326(14) 0.0283(13) 0.0005(11) 0.0138(10) 0.0017(11)
C5 0.0467(14) 0.0389(15) 0.0292(13) -0.0060(12) 0.0148(11) -0.0027(12)
C6 0.0650(18) 0.0573(19) 0.0361(16) -0.0104(14) 0.0206(14) -0.0025(15)
C7 0.0253(11) 0.0234(12) 0.0313(12) -0.0007(10) 0.0089(10) 0.0025(9)
C8 0.0332(13) 0.066(2) 0.0412(15) 0.0058(14) 0.0123(12) -0.0047(13)
N1 0.0254(10) 0.0332(12) 0.0234(10) -0.0012(9) 0.0093(8) 0.0010(9)
O1 0.0275(9) 0.0730(14) 0.0295(9) -0.0044(9) 0.0054(7) 0.0009(8)
O2 0.0244(8) 0.0402(10) 0.0322(9) -0.0049(8) 0.0100(7) -0.0037(7)

loop_
_atom_type_symbol
_atom_type_description
_atom_type_scat_dispersion_real
_atom_type_scat_dispersion_imag
_atom_type_scat_source
C C 0.0033 0.0016 'International Tables Vol C Tables 4.2.6.8 and 6.1.1.4'
H H 0.0000 0.0000 'International Tables Vol C Tables 4.2.6.8 and 6.1.1.4'
N N 0.0061 0.0033 'International Tables Vol C Tables 4.2.6.8 and 6.1.1.4'
O O 0.0106 0.0060 'International Tables Vol C Tables 4.2.6.8 and 6.1.1.4'

loop_
_geom_angle_atom_site_label_1
_geom_angle_atom_site_label_2
_geom_angle_atom_site_label_3
_geom_angle
N1 C1 C2 112.04(18)
C1 C2 C3 112.89(19)
C4 C3 C2 114.24(19)
C5 C4 C3 113.73(19)
C4 C5 C6 113.6(2)
O1 C7 O2 123.1(2)
O1 C7 C8 118.88(19)
O2 C7 C8 117.97(19)

loop_
_geom_bond_atom_site_label_1
_geom_bond_atom_site_label_2
_geom_bond_distance
C1 N1 1.490(3)
C1 C2 1.498(3)
C2 C3 1.519(3)
C3 C4 1.515(3)
C4 C5 1.512(3)
C5 C6 1.517(3)
C7 O1 1.245(2)
C7 O2 1.268(2)
C7 C8 1.503(3)
